data_2229559
loop_
_publ_author_name
'Bortoluzzi, Adailton J.'
'Mireski, Sandro L.'
'Joussef, Antonio C.'

_publ_section_title
;
 [(1<i>R</i>*,2<i>S</i>*)-<i>N</i>^1^-Benzyl-2-phenyl-1-(pyridin-2-yl)-<i>N</i>^2^-(pyridin-2-ylmethyl)ethane-1,2-diamine]dichloridozinc(II)
;
_journal_coeditor_code ZJ2001
_journal_issue 3
_journal_name_full 'Acta Crystallographica Section E'
_journal_page_first m337
_journal_page_last m338
_journal_paper_doi 10.1107/S1600536811004314
_journal_volume 67
_journal_year 2011
_chemical_formula_iupac '[Zn Cl2 (C26 H26 N4)]'
_chemical_formula_moiety 'C26 H26 Cl2 N4 Zn'
_chemical_formula_sum 'C26 H26 Cl2 N4 Zn'
_chemical_formula_weight 530.78
_chemical_name_systematic
;
[(1<i>R</i>*,2<i>S</i>*)-<i>N</i>^1^-Benzyl-2-phenyl-1-(pyridin-2-yl)-
<i>N</i>^2^-(pyridin-2-ylmethyl)ethane-1,2-diamine]dichloridozinc(II)
;
_space_group_IT_number 14
_symmetry_cell_setting monoclinic
_symmetry_space_group_name_Hall '-P 2ybc'
_symmetry_space_group_name_H-M 'P 1 21/c 1'
_atom_sites_solution_hydrogens geom
_atom_sites_solution_primary direct
_atom_sites_solution_secondary difmap
_audit_creation_method SHELXL-97
_cell_angle_alpha 90.00
_cell_angle_beta 109.541(8)
_cell_angle_gamma 90.00
_cell_formula_units_Z 4
_cell_length_a 9.1716(14)
_cell_length_b 28.888(2)
_cell_length_c 10.4304(12)
_cell_measurement_reflns_used 25
_cell_measurement_temperature 293(2)
_cell_measurement_theta_max 13.93
_cell_measurement_theta_min 8.40
_cell_volume 2604.4(5)
_computing_cell_refinement
;
SET4 in CAD-4 Software  (Enraf--Nonius, 1989)
;
_computing_data_collection 'CAD-4 Software (Enraf--Nonius, 1989)'
_computing_data_reduction 'HELENA (Spek, 1996)'
_computing_molecular_graphics
;
PLATON (Spek, 2009) and Mercury (Macrae <i>et al.</i>, 2006)
;
_computing_publication_material
;
SHELXL97 (Sheldrick, 2008)
;
_computing_structure_refinement 'SHELXL97 (Sheldrick, 2008)'
_computing_structure_solution 'SIR97 (Altomare <i>et al.</i>, 1999)'
_diffrn_ambient_temperature 293(2)
_diffrn_measured_fraction_theta_full 1.000
_diffrn_measured_fraction_theta_max 1.000
_diffrn_measurement_device_type 'Enraf--Nonius CAD-4 diffractometer'
_diffrn_measurement_method \w--2\q
_diffrn_radiation_monochromator graphite
_diffrn_radiation_source 'fine-focus sealed tube'
_diffrn_radiation_type MoK\a
_diffrn_radiation_wavelength 0.71069
_diffrn_reflns_av_R_equivalents 0.0484
_diffrn_reflns_av_sigmaI/netI 0.0762
_diffrn_reflns_limit_h_max 10
_diffrn_reflns_limit_h_min -10
_diffrn_reflns_limit_k_max 0
_diffrn_reflns_limit_k_min -34
_diffrn_reflns_limit_l_max 0
_diffrn_reflns_limit_l_min -12
_diffrn_reflns_number 4899
_diffrn_reflns_theta_full 25.07
_diffrn_reflns_theta_max 25.07
_diffrn_reflns_theta_min 1.41
_diffrn_standards_decay_% 1
_diffrn_standards_interval_count 200
_diffrn_standards_number 3
_exptl_absorpt_coefficient_mu 1.169
_exptl_absorpt_correction_T_max 0.751
_exptl_absorpt_correction_T_min 0.615
_exptl_absorpt_correction_type psi-scan
_exptl_absorpt_process_details
;
[PLATON (Spek, 2009); North <i>et al.</i> (1968)]
;
_exptl_crystal_colour colorless
_exptl_crystal_density_diffrn 1.354
_exptl_crystal_density_method 'not measured'
_exptl_crystal_description disc
_exptl_crystal_F_000 1096
_exptl_crystal_size_max 0.46
_exptl_crystal_size_mid 0.43
_exptl_crystal_size_min 0.26
_refine_diff_density_max 0.739
_refine_diff_density_min -0.385
_refine_ls_extinction_method none
_refine_ls_goodness_of_fit_ref 1.047
_refine_ls_hydrogen_treatment constr
_refine_ls_matrix_type full
_refine_ls_number_parameters 298
_refine_ls_number_reflns 4632
_refine_ls_number_restraints 0
_refine_ls_restrained_S_all 1.047
_refine_ls_R_factor_all 0.1277
_refine_ls_R_factor_gt 0.0556
_refine_ls_shift/su_max 0.000
_refine_ls_shift/su_mean 0.000
_refine_ls_structure_factor_coef Fsqd
_refine_ls_weighting_details 'calc w=1/[\s^2^(Fo^2^)+(0.0767P)^2^+4.3127P] where P=(Fo^2^+2Fc^2^)/3'
_refine_ls_weighting_scheme calc
_refine_ls_wR_factor_gt 0.1362
_refine_ls_wR_factor_ref 0.1688
_reflns_number_gt 2892
_reflns_number_total 4632
_reflns_threshold_expression I>2\s(I)
_cod_data_source_file zj2001.cif
_cod_data_source_block I
_cod_original_cell_volume 2604.3(5)
_cod_original_sg_symbol_H-M 'P 21/c'
_cod_database_code 2229559
_cod_database_fobs_code 2229559

loop_
_symmetry_equiv_pos_as_xyz
'x, y, z'
'-x, y+1/2, -z+1/2'
'-x, -y, -z'
'x, -y-1/2, z-1/2'

loop_
_atom_site_type_symbol
_atom_site_label
_atom_site_fract_x
_atom_site_fract_y
_atom_site_fract_z
_atom_site_U_iso_or_equiv
_atom_site_adp_type
_atom_site_calc_flag
_atom_site_refinement_flags
_atom_site_occupancy
_atom_site_disorder_assembly
_atom_site_disorder_group
Zn Zn1 0.46704(7) 0.07907(2) -0.11615(6) 0.0407(2) Uani d . 1 . .
Cl Cl1 0.4754(2) 0.13915(6) -0.24916(18) 0.0689(5) Uani d . 1 . .
Cl Cl2 0.26694(16) 0.02852(5) -0.17505(17) 0.0541(4) Uani d . 1 . .
N N1 0.4102(5) 0.12227(17) 0.0387(4) 0.0422(11) Uani d . 1 . .
H H1 0.4033 0.1480 -0.0152 0.051 Uiso d R 1 . .
C C2 0.5396(6) 0.1186(2) 0.1695(5) 0.0423(13) Uani d . 1 . .
H H2 0.5278 0.0898 0.2146 0.051 Uiso calc R 1 . .
C C3 0.6918(6) 0.11640(18) 0.1384(5) 0.0376(12) Uani d . 1 . .
H H3 0.6986 0.1447 0.0888 0.045 Uiso calc R 1 . .
N N4 0.6810(5) 0.07700(17) 0.0455(4) 0.0412(10) Uani d . 1 . .
H H4 0.6723 0.0492 0.0841 0.049 Uiso d R 1 . .
C C10 0.2536(7) 0.1176(2) 0.0553(6) 0.0527(16) Uani d . 1 . .
H H10A 0.2160 0.0863 0.0328 0.063 Uiso calc R 1 . .
H H10B 0.2636 0.1233 0.1496 0.063 Uiso calc R 1 . .
C C11 0.1394(7) 0.1508(2) -0.0336(7) 0.0578(17) Uani d . 1 . .
C C12 0.0595(8) 0.1409(3) -0.1672(8) 0.073(2) Uani d . 1 . .
H H12 0.0785 0.1129 -0.2027 0.088 Uiso calc R 1 . .
C C13 -0.0465(11) 0.1704(4) -0.2503(10) 0.107(3) Uani d . 1 . .
H H13 -0.1007 0.1622 -0.3398 0.128 Uiso calc R 1 . .
C C14 -0.0720(13) 0.2124(4) -0.1994(14) 0.126(4) Uani d . 1 . .
H H14 -0.1410 0.2332 -0.2562 0.151 Uiso calc R 1 . .
C C15 0.0021(14) 0.2238(4) -0.0674(14) 0.131(4) Uani d . 1 . .
H H15 -0.0167 0.2521 -0.0332 0.158 Uiso calc R 1 . .
C C16 0.1102(10) 0.1915(3) 0.0184(10) 0.097(3) Uani d . 1 . .
H H16 0.1604 0.1985 0.1097 0.116 Uiso calc R 1 . .
C C21 0.5408(6) 0.1586(2) 0.2628(5) 0.0439(14) Uani d . 1 . .
N N22 0.5383(8) 0.1999(2) 0.2084(6) 0.0710(17) Uani d . 1 . .
C C23 0.5386(11) 0.2370(3) 0.2849(8) 0.089(3) Uani d . 1 . .
H H23 0.5390 0.2661 0.2473 0.106 Uiso calc R 1 . .
C C24 0.5384(11) 0.2342(3) 0.4158(8) 0.085(2) Uani d . 1 . .
H H24 0.5347 0.2607 0.4655 0.102 Uiso calc R 1 . .
C C25 0.5437(11) 0.1911(3) 0.4705(8) 0.086(2) Uani d . 1 . .
H H25 0.5468 0.1876 0.5600 0.103 Uiso calc R 1 . .
C C26 0.5446(9) 0.1531(3) 0.3938(6) 0.0666(19) Uani d . 1 . .
H H26 0.5478 0.1236 0.4303 0.080 Uiso calc R 1 . .
C C31 0.8333(6) 0.1148(2) 0.2652(6) 0.0462(14) Uani d . 1 . .
C C32 0.9515(8) 0.1457(3) 0.2857(8) 0.081(2) Uani d . 1 . .
H H32 0.9441 0.1686 0.2211 0.097 Uiso calc R 1 . .
C C33 1.0832(10) 0.1437(4) 0.4016(10) 0.103(3) Uani d . 1 . .
H H33 1.1622 0.1652 0.4146 0.124 Uiso calc R 1 . .
C C34 1.0948(10) 0.1104(4) 0.4943(9) 0.094(3) Uani d . 1 . .
H H34 1.1827 0.1093 0.5715 0.112 Uiso calc R 1 . .
C C35 0.9809(9) 0.0781(3) 0.4783(7) 0.082(2) Uani d . 1 . .
H H35 0.9905 0.0553 0.5436 0.099 Uiso calc R 1 . .
C C36 0.8510(7) 0.0802(2) 0.3625(6) 0.0588(16) Uani d . 1 . .
H H36 0.7738 0.0581 0.3493 0.071 Uiso calc R 1 . .
C C40 0.8042(6) 0.0759(2) -0.0161(6) 0.0516(15) Uani d . 1 . .
H H40A 0.9018 0.0676 0.0525 0.062 Uiso calc R 1 . .
H H40B 0.8154 0.1063 -0.0511 0.062 Uiso calc R 1 . .
C C41 0.7654(6) 0.0413(2) -0.1293(6) 0.0451(14) Uani d . 1 . .
N N42 0.6161(5) 0.03297(17) -0.1926(5) 0.0456(12) Uani d . 1 . .
C C43 0.5756(8) 0.0035(2) -0.2951(6) 0.0565(16) Uani d . 1 . .
H H43 0.4708 -0.0019 -0.3392 0.068 Uiso calc R 1 . .
C C44 0.6810(9) -0.0196(3) -0.3402(7) 0.068(2) Uani d . 1 . .
H H44 0.6488 -0.0404 -0.4124 0.082 Uiso calc R 1 . .
C C45 0.8357(9) -0.0108(3) -0.2740(7) 0.070(2) Uani d . 1 . .
H H45 0.9104 -0.0257 -0.3011 0.084 Uiso calc R 1 . .
C C46 0.8785(7) 0.0199(2) -0.1688(7) 0.0590(17) Uani d . 1 . .
H H46 0.9825 0.0263 -0.1241 0.071 Uiso calc R 1 . .

loop_
_atom_site_aniso_label
_atom_site_aniso_U_11
_atom_site_aniso_U_22
_atom_site_aniso_U_33
_atom_site_aniso_U_12
_atom_site_aniso_U_13
_atom_site_aniso_U_23
Zn1 0.0376(3) 0.0438(4) 0.0395(3) -0.0025(3) 0.0115(2) 0.0016(3)
Cl1 0.0804(12) 0.0628(11) 0.0625(10) -0.0105(9) 0.0225(9) 0.0193(9)
Cl2 0.0394(8) 0.0452(9) 0.0764(11) -0.0050(6) 0.0176(7) -0.0015(8)
N1 0.038(3) 0.051(3) 0.041(2) 0.004(2) 0.017(2) 0.001(2)
C2 0.049(3) 0.042(3) 0.038(3) 0.001(3) 0.017(3) 0.004(2)
C3 0.039(3) 0.034(3) 0.043(3) -0.003(2) 0.019(2) 0.000(2)
N4 0.037(2) 0.050(3) 0.038(2) 0.001(2) 0.0144(19) -0.002(2)
C10 0.046(3) 0.071(4) 0.047(3) -0.001(3) 0.023(3) -0.003(3)
C11 0.048(4) 0.061(4) 0.072(4) 0.008(3) 0.029(3) 0.006(4)
C12 0.068(5) 0.074(5) 0.073(5) 0.018(4) 0.017(4) 0.006(4)
C13 0.091(7) 0.120(9) 0.097(7) 0.040(6) 0.014(5) 0.010(6)
C14 0.107(8) 0.129(10) 0.133(10) 0.062(7) 0.028(7) 0.021(8)
C15 0.131(10) 0.107(9) 0.165(12) 0.057(8) 0.062(9) -0.009(8)
C16 0.091(6) 0.099(7) 0.105(7) 0.026(5) 0.040(5) -0.012(6)
C21 0.049(3) 0.048(4) 0.039(3) 0.003(3) 0.020(3) 0.008(3)
N22 0.121(5) 0.050(4) 0.055(3) 0.002(3) 0.047(4) -0.001(3)
C23 0.162(9) 0.037(4) 0.087(6) 0.003(5) 0.068(6) -0.005(4)
C24 0.135(7) 0.067(5) 0.070(5) 0.004(5) 0.057(5) -0.026(4)
C25 0.137(7) 0.083(6) 0.056(4) -0.012(5) 0.059(5) -0.007(4)
C26 0.106(6) 0.055(4) 0.048(4) -0.002(4) 0.037(4) 0.000(3)
C31 0.043(3) 0.048(4) 0.048(3) 0.000(3) 0.015(3) -0.014(3)
C32 0.063(5) 0.092(6) 0.078(5) -0.020(4) 0.013(4) -0.011(4)
C33 0.069(6) 0.134(9) 0.092(7) -0.028(6) 0.008(5) -0.036(7)
C34 0.067(6) 0.133(9) 0.063(5) 0.011(6) -0.002(4) -0.032(6)
C35 0.076(5) 0.108(7) 0.050(4) 0.023(5) 0.004(4) -0.017(4)
C36 0.054(4) 0.067(4) 0.048(3) 0.011(3) 0.006(3) -0.008(4)
C40 0.037(3) 0.065(4) 0.053(3) 0.000(3) 0.017(3) -0.006(3)
C41 0.042(3) 0.054(4) 0.042(3) 0.002(3) 0.017(3) -0.004(3)
N42 0.039(3) 0.056(3) 0.043(3) 0.000(2) 0.015(2) -0.006(2)
C43 0.055(4) 0.065(4) 0.047(3) -0.007(3) 0.015(3) -0.006(3)
C44 0.082(5) 0.073(5) 0.055(4) 0.002(4) 0.030(4) -0.013(4)
C45 0.067(5) 0.088(6) 0.063(4) 0.014(4) 0.031(4) -0.010(4)
C46 0.043(3) 0.081(5) 0.056(4) 0.007(3) 0.022(3) -0.006(4)

loop_
_atom_type_symbol
_atom_type_description
_atom_type_scat_dispersion_real
_atom_type_scat_dispersion_imag
_atom_type_scat_source
C C 0.0033 0.0016 'International Tables Vol C Tables 4.2.6.8 and 6.1.1.4'
H H 0.0000 0.0000 'International Tables Vol C Tables 4.2.6.8 and 6.1.1.4'
N N 0.0061 0.0033 'International Tables Vol C Tables 4.2.6.8 and 6.1.1.4'
Cl Cl 0.1484 0.1585 'International Tables Vol C Tables 4.2.6.8 and 6.1.1.4'
Zn Zn 0.2839 1.4301 'International Tables Vol C Tables 4.2.6.8 and 6.1.1.4'

loop_
_geom_angle_atom_site_label_1
_geom_angle_atom_site_label_2
_geom_angle_atom_site_label_3
_geom_angle_site_symmetry_1
_geom_angle_site_symmetry_3
_geom_angle
_geom_angle_publ_flag
N4 Zn1 N1 . . 79.54(16) ?
N4 Zn1 N42 . . 75.71(17) ?
N1 Zn1 N42 . . 155.13(16) ?
N4 Zn1 Cl1 . . 107.49(14) ?
N1 Zn1 Cl1 . . 94.56(14) ?
N42 Zn1 Cl1 . . 95.09(14) ?
N4 Zn1 Cl2 . . 130.48(14) ?
N1 Zn1 Cl2 . . 101.09(12) ?
N42 Zn1 Cl2 . . 93.20(13) ?
Cl1 Zn1 Cl2 . . 121.64(7) ?
C2 N1 C10 . . 112.8(4) ?
C2 N1 Zn1 . . 108.5(3) ?
C10 N1 Zn1 . . 119.6(3) ?
C2 N1 H1 . . 119.3 ?
C10 N1 H1 . . 105.6 ?
Zn1 N1 H1 . . 89.7 ?
N1 C2 C21 . . 111.7(4) ?
N1 C2 C3 . . 108.2(4) ?
C21 C2 C3 . . 110.9(5) ?
N1 C2 H2 . . 108.6 ?
C21 C2 H2 . . 108.6 ?
C3 C2 H2 . . 108.6 ?
N4 C3 C31 . . 113.6(4) ?
N4 C3 C2 . . 107.7(4) ?
C31 C3 C2 . . 113.0(4) ?
N4 C3 H3 . . 107.4 ?
C31 C3 H3 . . 107.4 ?
C2 C3 H3 . . 107.4 ?
C3 N4 C40 . . 114.2(4) ?
C3 N4 Zn1 . . 110.0(3) ?
C40 N4 Zn1 . . 107.1(3) ?
C3 N4 H4 . . 112.7 ?
C40 N4 H4 . . 111.4 ?
Zn1 N4 H4 . . 100.4 ?
C11 C10 N1 . . 111.7(5) ?
C11 C10 H10A . . 109.3 ?
N1 C10 H10A . . 109.3 ?
C11 C10 H10B . . 109.3 ?
N1 C10 H10B . . 109.3 ?
H10A C10 H10B . . 108.0 ?
C16 C11 C12 . . 118.5(7) ?
C16 C11 C10 . . 119.9(7) ?
C12 C11 C10 . . 121.6(6) ?
C13 C12 C11 . . 122.8(8) ?
C13 C12 H12 . . 118.6 ?
C11 C12 H12 . . 118.6 ?
C12 C13 C14 . . 118.9(10) ?
C12 C13 H13 . . 120.6 ?
C14 C13 H13 . . 120.6 ?
C15 C14 C13 . . 121.0(10) ?
C15 C14 H14 . . 119.5 ?
C13 C14 H14 . . 119.5 ?
C14 C15 C16 . . 118.8(10) ?
C14 C15 H15 . . 120.6 ?
C16 C15 H15 . . 120.6 ?
C11 C16 C15 . . 120.0(9) ?
C11 C16 H16 . . 120.0 ?
C15 C16 H16 . . 120.0 ?
N22 C21 C26 . . 121.9(6) ?
N22 C21 C2 . . 114.8(5) ?
C26 C21 C2 . . 123.3(5) ?
C21 N22 C23 . . 118.2(6) ?
N22 C23 C24 . . 123.4(7) ?
N22 C23 H23 . . 118.3 ?
C24 C23 H23 . . 118.3 ?
C25 C24 C23 . . 117.2(7) ?
C25 C24 H24 . . 121.4 ?
C23 C24 H24 . . 121.4 ?
C26 C25 C24 . . 119.8(7) ?
C26 C25 H25 . . 120.1 ?
C24 C25 H25 . . 120.1 ?
C25 C26 C21 . . 119.5(7) ?
C25 C26 H26 . . 120.3 ?
C21 C26 H26 . . 120.3 ?
C32 C31 C36 . . 117.5(6) ?
C32 C31 C3 . . 121.5(6) ?
C36 C31 C3 . . 121.0(5) ?
C31 C32 C33 . . 121.4(9) ?
C31 C32 H32 . . 119.3 ?
C33 C32 H32 . . 119.3 ?
C34 C33 C32 . . 119.4(9) ?
C34 C33 H33 . . 120.3 ?
C32 C33 H33 . . 120.3 ?
C33 C34 C35 . . 121.9(8) ?
C33 C34 H34 . . 119.1 ?
C35 C34 H34 . . 119.1 ?
C34 C35 C36 . . 118.3(8) ?
C34 C35 H35 . . 120.9 ?
C36 C35 H35 . . 120.9 ?
C35 C36 C31 . . 121.5(7) ?
C35 C36 H36 . . 119.2 ?
C31 C36 H36 . . 119.2 ?
N4 C40 C41 . . 110.1(5) ?
N4 C40 H40A . . 109.6 ?
C41 C40 H40A . . 109.6 ?
N4 C40 H40B . . 109.6 ?
C41 C40 H40B . . 109.6 ?
H40A C40 H40B . . 108.2 ?
N42 C41 C46 . . 121.5(6) ?
N42 C41 C40 . . 116.5(5) ?
C46 C41 C40 . . 122.0(5) ?
C43 N42 C41 . . 118.9(5) ?
C43 N42 Zn1 . . 129.3(4) ?
C41 N42 Zn1 . . 111.5(4) ?
N42 C43 C44 . . 123.3(6) ?
N42 C43 H43 . . 118.3 ?
C44 C43 H43 . . 118.3 ?
C45 C44 C43 . . 117.4(6) ?
C45 C44 H44 . . 121.3 ?
C43 C44 H44 . . 121.3 ?
C46 C45 C44 . . 119.7(6) ?
C46 C45 H45 . . 120.2 ?
C44 C45 H45 . . 120.2 ?
C45 C46 C41 . . 119.2(6) ?
C45 C46 H46 . . 120.4 ?
C41 C46 H46 . . 120.4 ?

loop_
_geom_bond_atom_site_label_1
_geom_bond_atom_site_label_2
_geom_bond_site_symmetry_2
_geom_bond_distance
_geom_bond_publ_flag
Zn1 N4 . 2.118(4) ?
Zn1 N1 . 2.236(4) ?
Zn1 N42 . 2.238(5) ?
Zn1 Cl1 . 2.2393(17) ?
Zn1 Cl2 . 2.2635(16) ?
N1 C2 . 1.482(7) ?
N1 C10 . 1.509(7) ?
N1 H1 . 0.9223 ?
C2 C21 . 1.509(8) ?
C2 C3 . 1.537(7) ?
C2 H2 . 0.9800 ?
C3 N4 . 1.476(7) ?
C3 C31 . 1.513(8) ?
C3 H3 . 0.9800 ?
N4 C40 . 1.476(7) ?
N4 H4 . 0.9146 ?
C10 C11 . 1.492(9) ?
C10 H10A . 0.9700 ?
C10 H10B . 0.9700 ?
C11 C16 . 1.358(10) ?
C11 C12 . 1.371(10) ?
C12 C13 . 1.362(11) ?
C12 H12 . 0.9300 ?
C13 C14 . 1.375(14) ?
C13 H13 . 0.9300 ?
C14 C15 . 1.356(15) ?
C14 H14 . 0.9300 ?
C15 C16 . 1.436(13) ?
C15 H15 . 0.9300 ?
C16 H16 . 0.9300 ?
C21 N22 . 1.318(8) ?
C21 C26 . 1.365(8) ?
N22 C23 . 1.334(9) ?
C23 C24 . 1.369(10) ?
C23 H23 . 0.9300 ?
C24 C25 . 1.366(11) ?
C24 H24 . 0.9300 ?
C25 C26 . 1.359(10) ?
C25 H25 . 0.9300 ?
C26 H26 . 0.9300 ?
C31 C32 . 1.364(9) ?
C31 C36 . 1.395(9) ?
C32 C33 . 1.396(11) ?
C32 H32 . 0.9300 ?
C33 C34 . 1.342(13) ?
C33 H33 . 0.9300 ?
C34 C35 . 1.369(12) ?
C34 H34 . 0.9300 ?
C35 C36 . 1.386(9) ?
C35 H35 . 0.9300 ?
C36 H36 . 0.9300 ?
C40 C41 . 1.496(8) ?
C40 H40A . 0.9700 ?
C40 H40B . 0.9700 ?
C41 N42 . 1.328(7) ?
C41 C46 . 1.384(8) ?
N42 C43 . 1.318(8) ?
C43 C44 . 1.381(9) ?
C43 H43 . 0.9300 ?
C44 C45 . 1.378(10) ?
C44 H44 . 0.9300 ?
C45 C46 . 1.362(9) ?
C45 H45 . 0.9300 ?
C46 H46 . 0.9300 ?

loop_
_geom_hbond_atom_site_label_D
_geom_hbond_atom_site_label_H
_geom_hbond_atom_site_label_A
_geom_hbond_site_symmetry_A
_geom_hbond_distance_DH
_geom_hbond_distance_HA
_geom_hbond_distance_DA
_geom_hbond_angle_DHA
_geom_hbond_publ_flag
N4 H4 Cl2 3_655 0.91 2.43 3.304(5) 160 y

loop_
_geom_torsion_atom_site_label_1
_geom_torsion_atom_site_label_2
_geom_torsion_atom_site_label_3
_geom_torsion_atom_site_label_4
_geom_torsion_site_symmetry_1
_geom_torsion_site_symmetry_2
_geom_torsion_site_symmetry_3
_geom_torsion_site_symmetry_4
_geom_torsion
_geom_torsion_publ_flag
N4 Zn1 N1 C2 . . . . -9.2(3) ?
N42 Zn1 N1 C2 . . . . -3.6(6) ?
Cl1 Zn1 N1 C2 . . . . -116.2(3) ?
Cl2 Zn1 N1 C2 . . . . 120.3(3) ?
N4 Zn1 N1 C10 . . . . -140.5(4) ?
N42 Zn1 N1 C10 . . . . -134.9(4) ?
Cl1 Zn1 N1 C10 . . . . 112.5(4) ?
Cl2 Zn1 N1 C10 . . . . -11.0(4) ?
C10 N1 C2 C21 . . . . -66.1(6) ?
Zn1 N1 C2 C21 . . . . 159.1(4) ?
C10 N1 C2 C3 . . . . 171.6(5) ?
Zn1 N1 C2 C3 . . . . 36.7(5) ?
N1 C2 C3 N4 . . . . -56.4(5) ?
C21 C2 C3 N4 . . . . -179.2(4) ?
N1 C2 C3 C31 . . . . 177.3(4) ?
C21 C2 C3 C31 . . . . 54.5(6) ?
C31 C3 N4 C40 . . . . -65.8(6) ?
C2 C3 N4 C40 . . . . 168.2(4) ?
C31 C3 N4 Zn1 . . . . 173.7(4) ?
C2 C3 N4 Zn1 . . . . 47.7(5) ?
N1 Zn1 N4 C3 . . . . -21.3(3) ?
N42 Zn1 N4 C3 . . . . 161.2(4) ?
Cl1 Zn1 N4 C3 . . . . 70.3(3) ?
Cl2 Zn1 N4 C3 . . . . -117.0(3) ?
N1 Zn1 N4 C40 . . . . -145.9(4) ?
N42 Zn1 N4 C40 . . . . 36.5(4) ?
Cl1 Zn1 N4 C40 . . . . -54.4(4) ?
Cl2 Zn1 N4 C40 . . . . 118.4(4) ?
C2 N1 C10 C11 . . . . 139.8(5) ?
Zn1 N1 C10 C11 . . . . -90.9(6) ?
N1 C10 C11 C16 . . . . -97.6(7) ?
N1 C10 C11 C12 . . . . 83.7(8) ?
C16 C11 C12 C13 . . . . 0.7(13) ?
C10 C11 C12 C13 . . . . 179.3(8) ?
C11 C12 C13 C14 . . . . 1.7(15) ?
C12 C13 C14 C15 . . . . -2.6(18) ?
C13 C14 C15 C16 . . . . 1(2) ?
C12 C11 C16 C15 . . . . -2.3(13) ?
C10 C11 C16 C15 . . . . 179.0(8) ?
C14 C15 C16 C11 . . . . 1.5(17) ?
N1 C2 C21 N22 . . . . -52.8(7) ?
C3 C2 C21 N22 . . . . 68.1(7) ?
N1 C2 C21 C26 . . . . 127.3(6) ?
C3 C2 C21 C26 . . . . -111.8(7) ?
C26 C21 N22 C23 . . . . -0.4(11) ?
C2 C21 N22 C23 . . . . 179.7(7) ?
C21 N22 C23 C24 . . . . -1.3(14) ?
N22 C23 C24 C25 . . . . 2.4(15) ?
C23 C24 C25 C26 . . . . -1.9(14) ?
C24 C25 C26 C21 . . . . 0.3(13) ?
N22 C21 C26 C25 . . . . 0.9(11) ?
C2 C21 C26 C25 . . . . -179.3(7) ?
N4 C3 C31 C32 . . . . 110.5(7) ?
C2 C3 C31 C32 . . . . -126.4(6) ?
N4 C3 C31 C36 . . . . -66.3(7) ?
C2 C3 C31 C36 . . . . 56.8(7) ?
C36 C31 C32 C33 . . . . -1.9(11) ?
C3 C31 C32 C33 . . . . -178.8(7) ?
C31 C32 C33 C34 . . . . 0.7(14) ?
C32 C33 C34 C35 . . . . 0.2(14) ?
C33 C34 C35 C36 . . . . 0.2(13) ?
C34 C35 C36 C31 . . . . -1.5(10) ?
C32 C31 C36 C35 . . . . 2.3(9) ?
C3 C31 C36 C35 . . . . 179.2(6) ?
C3 N4 C40 C41 . . . . -168.0(5) ?
Zn1 N4 C40 C41 . . . . -46.0(6) ?
N4 C40 C41 N42 . . . . 27.5(8) ?
N4 C40 C41 C46 . . . . -154.3(6) ?
C46 C41 N42 C43 . . . . 0.2(9) ?
C40 C41 N42 C43 . . . . 178.5(6) ?
C46 C41 N42 Zn1 . . . . -173.9(5) ?
C40 C41 N42 Zn1 . . . . 4.4(7) ?
N4 Zn1 N42 C43 . . . . 163.2(6) ?
N1 Zn1 N42 C43 . . . . 157.5(5) ?
Cl1 Zn1 N42 C43 . . . . -90.0(5) ?
Cl2 Zn1 N42 C43 . . . . 32.2(5) ?
N4 Zn1 N42 C41 . . . . -23.4(4) ?
N1 Zn1 N42 C41 . . . . -29.1(7) ?
Cl1 Zn1 N42 C41 . . . . 83.3(4) ?
Cl2 Zn1 N42 C41 . . . . -154.5(4) ?
C41 N42 C43 C44 . . . . 0.4(10) ?
Zn1 N42 C43 C44 . . . . 173.3(5) ?
N42 C43 C44 C45 . . . . -0.5(11) ?
C43 C44 C45 C46 . . . . -0.1(11) ?
C44 C45 C46 C41 . . . . 0.7(11) ?
N42 C41 C46 C45 . . . . -0.8(10) ?
C40 C41 C46 C45 . . . . -179.0(6) ?
